data_2211841
loop_
_publ_author_name
'Hong Jiang'
'Chen-Xia Yu'
'Shu-Jiang Tu'
'Xiang-Shan Wang'
'Chang-sheng Yao'

_publ_section_title 3-[(6-Chloropyridin-3-yl)methyl]-2-thioxo-2,3,5,6-tetrahydropyrimidin-4(1<i>H</i>)-one
_journal_coeditor_code HG2131
_journal_issue 1
_journal_name_full 'Acta Crystallographica Section E'
_journal_page_first o298
_journal_page_last o299
_journal_paper_doi 10.1107/S1600536806049439
_journal_volume 63
_journal_year 2007
_chemical_formula_iupac 'C10 H10 Cl N3 O S'
_chemical_formula_moiety 'C10 H10 Cl N3 O S'
_chemical_formula_sum 'C10 H10 Cl N3 O S'
_chemical_formula_weight 255.72
_chemical_name_systematic 3-[(6-Chloropyridin-3-yl)methyl]-2-thioxo-2,3,5,6-tetrahydropyrimidin-4(1H)-one
_space_group_IT_number 14
_symmetry_cell_setting monoclinic
_symmetry_space_group_name_Hall '-P 2yn'
_symmetry_space_group_name_H-M 'P 1 21/n 1'
_atom_sites_solution_hydrogens geom
_atom_sites_solution_primary direct
_atom_sites_solution_secondary difmap
_cell_angle_alpha 90.00
_cell_angle_beta 101.562(4)
_cell_angle_gamma 90.00
_cell_formula_units_Z 4
_cell_length_a 10.131(3)
_cell_length_b 5.7977(14)
_cell_length_c 20.957(5)
_cell_measurement_reflns_used 1449
_cell_measurement_temperature 294(2)
_cell_measurement_theta_max 20.96
_cell_measurement_theta_min 2.45
_cell_volume 1206.0(5)
_computing_cell_refinement SMART
_computing_data_collection 'SMART (Bruker, 1998)'
_computing_data_reduction 'SAINT (Bruker, 1999)'
_computing_molecular_graphics 'SHELXTL (Bruker, 1999)'
_computing_publication_material SHELXTL
_computing_structure_refinement 'SHELXL97 (Sheldrick, 1997)'
_computing_structure_solution 'SHELXS97 (Sheldrick, 1997)'
_diffrn_ambient_temperature 294(2)
_diffrn_measured_fraction_theta_full 0.996
_diffrn_measured_fraction_theta_max 0.996
_diffrn_measurement_device_type 'Bruker SMART CCD area-detector'
_diffrn_measurement_method '\f and \w'
_diffrn_radiation_monochromator graphite
_diffrn_radiation_source 'fine-focus sealed tube'
_diffrn_radiation_type MoK\a
_diffrn_radiation_wavelength 0.71073
_diffrn_reflns_av_R_equivalents 0.0338
_diffrn_reflns_av_sigmaI/netI 0.0450
_diffrn_reflns_limit_h_max 12
_diffrn_reflns_limit_h_min -10
_diffrn_reflns_limit_k_max 5
_diffrn_reflns_limit_k_min -7
_diffrn_reflns_limit_l_max 25
_diffrn_reflns_limit_l_min -26
_diffrn_reflns_number 6496
_diffrn_reflns_theta_full 26.40
_diffrn_reflns_theta_max 26.40
_diffrn_reflns_theta_min 1.98
_diffrn_standards_decay_% 0
_diffrn_standards_number 0
_exptl_absorpt_coefficient_mu 0.472
_exptl_absorpt_correction_T_max 0.9543
_exptl_absorpt_correction_T_min 0.8952
_exptl_absorpt_correction_type multi-scan
_exptl_absorpt_process_details '(SABABS; Sheldrick, 1996)'
_exptl_crystal_colour colorless
_exptl_crystal_density_diffrn 1.408
_exptl_crystal_density_method 'not measured'
_exptl_crystal_description needle
_exptl_crystal_F_000 528
_exptl_crystal_size_max 0.24
_exptl_crystal_size_mid 0.20
_exptl_crystal_size_min 0.10
_refine_diff_density_max 0.248
_refine_diff_density_min -0.240
_refine_ls_extinction_coef 0.0031(19)
_refine_ls_extinction_expression Fc^*^=kFc[1+0.001xFc^2^\l^3^/sin(2\q)]^-1/4^
_refine_ls_extinction_method SHELXL
_refine_ls_goodness_of_fit_ref 1.006
_refine_ls_hydrogen_treatment mixed
_refine_ls_matrix_type full
_refine_ls_number_parameters 169
_refine_ls_number_reflns 2470
_refine_ls_number_restraints 8
_refine_ls_restrained_S_all 1.009
_refine_ls_R_factor_all 0.1092
_refine_ls_R_factor_gt 0.0489
_refine_ls_shift/su_max 0.001
_refine_ls_shift/su_mean 0.000
_refine_ls_structure_factor_coef Fsqd
_refine_ls_weighting_details 'calc w=1/[\s^2^(Fo^2^)+(0.0614P)^2^+0.3547P] where P=(Fo^2^+2Fc^2^)/3'
_refine_ls_weighting_scheme calc
_refine_ls_wR_factor_gt 0.1199
_refine_ls_wR_factor_ref 0.1459
_reflns_number_gt 1277
_reflns_number_total 2470
_reflns_threshold_expression I>2\s(I)
_cod_data_source_file hg2131.cif
_cod_data_source_block I
_cod_depositor_comments
;
The following automatic conversions were performed:
'_symmetry_cell_setting' value 'Monoclinic' changed to 'monoclinic'
according to '/home/saulius/struct/CIF-dictionaries/cif_core.dic'
dictionary named 'cif_core.dic' version 2.4.1 from 2010-06-29.

Automatic conversion script
Id: cif_fix_enum 1527 2010-12-29 10:47:43Z saulius 

The following automatic conversions were performed:

'_symmetry_cell_setting' value 'Monoclinic' changed to 'monoclinic'
according to /home/saulius/struct/CIF-dictionaries/cif_core.dic
dictionary named 'cif_core.dic' version 2.4.1 from 2010-06-29.

Automatic conversion script
Id: cif_fix_values 1715 2011-07-08 13:25:40Z adriana 
;
_cod_original_cell_volume 1205.9(5)
_cod_original_sg_symbol_H-M 'P 21/n'
_cod_database_code 2211841
_cod_database_fobs_code 2211841

loop_
_symmetry_equiv_pos_as_xyz
'x, y, z'
'-x+1/2, y+1/2, -z+1/2'
'-x, -y, -z'
'x-1/2, -y-1/2, z-1/2'

loop_
_atom_site_type_symbol
_atom_site_label
_atom_site_fract_x
_atom_site_fract_y
_atom_site_fract_z
_atom_site_U_iso_or_equiv
_atom_site_adp_type
_atom_site_calc_flag
_atom_site_refinement_flags
_atom_site_occupancy
_atom_site_disorder_assembly
_atom_site_disorder_group
S S1 0.98460(10) 0.3609(2) 0.09604(4) 0.0982(5) Uani d . 1 . .
Cl Cl1 0.36045(11) 0.4397(2) 0.24228(5) 0.1150(5) Uani d . 1 . .
O O1 0.6241(3) -0.2187(5) 0.03536(12) 0.1079(10) Uani d . 1 . .
N N1 0.8558(3) 0.2570(5) -0.02128(13) 0.0744(9) Uani d . 1 . .
H H1A 0.901(3) 0.360(6) -0.0349(17) 0.089 Uiso d . 1 . .
N N2 0.7897(2) 0.0472(4) 0.06012(11) 0.0587(7) Uani d . 1 . .
C C1 0.8710(3) 0.2151(5) 0.04145(15) 0.0598(8) Uani d . 1 A .
C C2 0.7853(12) 0.116(3) -0.0759(7) 0.078(4) Uani d PD 0.453(14) A 1
H H2A 0.8385 -0.0180 -0.0825 0.094 Uiso calc PR 0.453(14) A 1
H H2B 0.7658 0.2050 -0.1159 0.094 Uiso calc PR 0.453(14) A 1
C C3 0.6566(11) 0.045(3) -0.0549(6) 0.081(4) Uani d PDU 0.453(14) A 1
H H3A 0.6069 -0.0631 -0.0862 0.097 Uiso calc PR 0.453(14) A 1
H H3B 0.6003 0.1789 -0.0531 0.097 Uiso calc PR 0.453(14) A 1
C C2' 0.7328(13) 0.1882(16) -0.0652(5) 0.078(3) Uani d PD 0.547(14) A 2
H H2'A 0.7433 0.2039 -0.1099 0.093 Uiso calc PR 0.547(14) A 2
H H2'B 0.6589 0.2862 -0.0588 0.093 Uiso calc PR 0.547(14) A 2
C C3' 0.7029(13) -0.0599(16) -0.0513(5) 0.075(3) Uani d PD 0.547(14) A 2
H H3'A 0.6186 -0.1076 -0.0789 0.090 Uiso calc PR 0.547(14) A 2
H H3'B 0.7741 -0.1594 -0.0601 0.090 Uiso calc PR 0.547(14) A 2
C C4 0.6937(4) -0.0760(6) 0.01649(17) 0.0783(10) Uani d . 1 A .
C C5 0.7974(3) -0.0065(5) 0.12936(14) 0.0655(9) Uani d . 1 A .
H H5A 0.8839 0.0446 0.1541 0.079 Uiso calc R 1 . .
H H5B 0.7924 -0.1723 0.1345 0.079 Uiso calc R 1 . .
C C6 0.6877(3) 0.1047(5) 0.15670(12) 0.0530(7) Uani d . 1 . .
C C7 0.6365(3) 0.3181(5) 0.13526(14) 0.0583(8) Uani d . 1 A .
H H7 0.6695 0.3936 0.1025 0.070 Uiso calc R 1 B 1
C C8 0.4871(3) 0.3105(6) 0.21018(16) 0.0674(9) Uani d . 1 . .
C C9 0.5360(4) 0.0967(6) 0.23275(15) 0.0886(13) Uani d P 0.46(3) A 1
H H9 0.5022 0.0210 0.2652 0.106 Uiso calc PR 0.46(3) A 1
N N3 0.5369(3) 0.4208(5) 0.16196(16) 0.0787(12) Uani d P 0.46(3) A 1
N N3' 0.5360(4) 0.0967(6) 0.23275(15) 0.0886(13) Uani d P 0.54(3) A 2
C C9' 0.5369(3) 0.4208(5) 0.16196(16) 0.0787(12) Uani d P 0.54(3) A 2
H H9' 0.5035 0.5648 0.1473 0.094 Uiso calc PR 0.54(3) A 2
C C10 0.6369(4) -0.0019(5) 0.20568(14) 0.0653(9) Uani d . 1 A .
H H10 0.6715 -0.1445 0.2210 0.078 Uiso calc R 1 C 1

loop_
_atom_site_aniso_label
_atom_site_aniso_U_11
_atom_site_aniso_U_22
_atom_site_aniso_U_33
_atom_site_aniso_U_12
_atom_site_aniso_U_13
_atom_site_aniso_U_23
S1 0.0945(8) 0.1388(10) 0.0629(6) -0.0603(7) 0.0195(5) -0.0257(6)
Cl1 0.0950(8) 0.1483(11) 0.1073(9) -0.0031(7) 0.0338(7) -0.0253(7)
O1 0.128(2) 0.0932(19) 0.0926(18) -0.0588(17) -0.0026(16) 0.0104(15)
N1 0.071(2) 0.090(2) 0.0597(18) -0.0285(15) 0.0065(14) 0.0017(15)
N2 0.0577(15) 0.0571(15) 0.0563(15) -0.0085(12) -0.0004(12) 0.0024(12)
C1 0.0474(17) 0.070(2) 0.062(2) -0.0046(15) 0.0095(15) -0.0073(16)
C2 0.060(8) 0.100(8) 0.070(6) -0.006(6) 0.002(6) -0.016(6)
C3 0.084(7) 0.095(8) 0.054(5) -0.024(6) -0.007(5) 0.001(6)
C2' 0.054(6) 0.124(9) 0.049(5) -0.023(5) -0.004(4) 0.017(5)
C3' 0.074(6) 0.078(6) 0.067(5) -0.017(5) 0.000(5) -0.012(5)
C4 0.083(3) 0.075(2) 0.072(2) -0.026(2) 0.0047(19) -0.0051(19)
C5 0.068(2) 0.0597(19) 0.0608(19) -0.0009(15) -0.0055(16) 0.0143(15)
C6 0.0631(19) 0.0440(16) 0.0441(16) -0.0130(14) -0.0083(14) 0.0066(13)
C7 0.0612(19) 0.0519(18) 0.0601(18) -0.0095(15) 0.0078(16) 0.0152(15)
C8 0.068(2) 0.072(2) 0.059(2) -0.0141(17) 0.0050(17) -0.0110(17)
C9 0.108(3) 0.096(3) 0.059(2) -0.030(2) 0.0106(19) -0.0004(19)
N3 0.076(2) 0.071(2) 0.081(2) -0.0124(17) -0.0027(18) 0.0050(17)
N3' 0.108(3) 0.096(3) 0.059(2) -0.030(2) 0.0106(19) -0.0004(19)
C9' 0.076(2) 0.071(2) 0.081(2) -0.0124(17) -0.0027(18) 0.0050(17)
C10 0.090(2) 0.0513(18) 0.0477(17) -0.0117(17) -0.0032(17) 0.0074(15)

loop_
_atom_type_symbol
_atom_type_description
_atom_type_scat_dispersion_real
_atom_type_scat_dispersion_imag
_atom_type_scat_source
C C 0.0033 0.0016 'International Tables Vol C Tables 4.2.6.8 and 6.1.1.4'
H H 0.0000 0.0000 'International Tables Vol C Tables 4.2.6.8 and 6.1.1.4'
N N 0.0061 0.0033 'International Tables Vol C Tables 4.2.6.8 and 6.1.1.4'
O O 0.0106 0.0060 'International Tables Vol C Tables 4.2.6.8 and 6.1.1.4'
S S 0.1246 0.1234 'International Tables Vol C Tables 4.2.6.8 and 6.1.1.4'
Cl Cl 0.1484 0.1585 'International Tables Vol C Tables 4.2.6.8 and 6.1.1.4'

loop_
_geom_angle_atom_site_label_1
_geom_angle_atom_site_label_2
_geom_angle_atom_site_label_3
_geom_angle
C1 N1 C2' 119.8(5)
C1 N1 C2 128.1(6)
C2' N1 C2 29.6(4)
C1 N1 H1A 121(2)
C2' N1 H1A 116(2)
C2 N1 H1A 110(2)
C1 N2 C4 123.6(3)
C1 N2 C5 120.8(2)
C4 N2 C5 115.6(3)
N1 C1 N2 117.2(3)
N1 C1 S1 121.0(2)
N2 C1 S1 121.9(2)
N1 C2 C3 103.7(10)
N1 C2 H2A 111.0
C3 C2 H2A 111.0
N1 C2 H2B 111.0
C3 C2 H2B 111.0
H2A C2 H2B 109.0
C2 C3 C4 109.3(10)
C2 C3 H3A 109.8
C4 C3 H3A 109.8
C2 C3 H3B 109.8
C4 C3 H3B 109.8
H3A C3 H3B 108.3
N1 C2' C3' 108.7(8)
N1 C2' H2'A 109.9
C3' C2' H2'A 109.9
N1 C2' H2'B 109.9
C3' C2' H2'B 109.9
H2'A C2' H2'B 108.3
C4 C3' C2' 107.8(8)
C4 C3' H3'A 110.1
C2' C3' H3'A 110.1
C4 C3' H3'B 110.1
C2' C3' H3'B 110.1
H3'A C3' H3'B 108.5
O1 C4 N2 121.0(3)
O1 C4 C3' 121.6(4)
N2 C4 C3' 116.0(5)
O1 C4 C3 123.7(5)
N2 C4 C3 112.7(6)
C3' C4 C3 27.9(5)
N2 C5 C6 113.0(2)
N2 C5 H5A 109.0
C6 C5 H5A 109.0
N2 C5 H5B 109.0
C6 C5 H5B 109.0
H5A C5 H5B 107.8
C7 C6 C10 118.1(3)
C7 C6 C5 121.4(3)
C10 C6 C5 120.5(3)
C6 C7 N3 120.7(3)
C6 C7 H7 119.7
N3 C7 H7 119.7
N3 C8 C9 120.7(3)
N3 C8 Cl1 119.5(3)
C9 C8 Cl1 119.8(3)
C8 C9 C10 118.2(3)
C8 C9 H9 120.9
C10 C9 H9 120.9
C8 N3 C7 120.1(3)
C6 C10 C9 122.3(3)
C6 C10 H10 118.9
C9 C10 H10 118.9

loop_
_geom_bond_atom_site_label_1
_geom_bond_atom_site_label_2
_geom_bond_distance
S1 C1 1.679(3)
Cl1 C8 1.734(4)
O1 C4 1.204(4)
N1 C1 1.315(4)
N1 C2' 1.449(11)
N1 C2 1.472(14)
N1 H1A 0.83(3)
N2 C1 1.381(4)
N2 C4 1.391(4)
N2 C5 1.471(4)
C2 C3 1.515(9)
C2 H2A 0.9700
C2 H2B 0.9700
C3 C4 1.626(14)
C3 H3A 0.9700
C3 H3B 0.9700
C2' C3' 1.510(8)
C2' H2'A 0.9700
C2' H2'B 0.9700
C3' C4 1.445(11)
C3' H3'A 0.9700
C3' H3'B 0.9700
C5 C6 1.495(4)
C5 H5A 0.9700
C5 H5B 0.9700
C6 C7 1.381(4)
C6 C10 1.383(4)
C7 N3 1.383(4)
C7 H7 0.9300
C8 N3 1.374(4)
C8 C9 1.382(5)
C9 C10 1.388(5)
C9 H9 0.9300
C10 H10 0.9300

loop_
_geom_hbond_atom_site_label_D
_geom_hbond_atom_site_label_H
_geom_hbond_atom_site_label_A
_geom_hbond_site_symmetry_A
_geom_hbond_distance_DH
_geom_hbond_distance_HA
_geom_hbond_distance_DA
_geom_hbond_angle_DHA
N1 H1A S1 3_765 0.83(3) 2.49(3) 3.315(3) 169(3)

loop_
_geom_torsion_atom_site_label_1
_geom_torsion_atom_site_label_2
_geom_torsion_atom_site_label_3
_geom_torsion_atom_site_label_4
_geom_torsion
C2' N1 C1 N2 19.7(7)
C2 N1 C1 N2 -14.8(9)
C2' N1 C1 S1 -160.2(6)
C2 N1 C1 S1 165.3(7)
C4 N2 C1 N1 -0.5(5)
C5 N2 C1 N1 -178.4(3)
C4 N2 C1 S1 179.4(2)
C5 N2 C1 S1 1.6(4)
C1 N1 C2 C3 43.7(17)
C2' N1 C2 C3 -40.5(12)
N1 C2 C3 C4 -53.7(17)
C1 N1 C2' C3' -49.0(13)
C2 N1 C2' C3' 66.6(16)
N1 C2' C3' C4 57.3(15)
C1 N2 C4 O1 -179.0(3)
C5 N2 C4 O1 -1.0(5)
C1 N2 C4 C3' 14.0(7)
C5 N2 C4 C3' -168.1(6)
C1 N2 C4 C3 -16.5(7)
C5 N2 C4 C3 161.5(6)
C2' C3' C4 O1 151.2(8)
C2' C3' C4 N2 -41.8(13)
C2' C3' C4 C3 48.0(11)
C2 C3 C4 O1 -152.1(11)
C2 C3 C4 N2 45.9(15)
C2 C3 C4 C3' -57.1(13)
C1 N2 C5 C6 99.9(3)
C4 N2 C5 C6 -78.1(3)
N2 C5 C6 C7 -33.4(4)
N2 C5 C6 C10 148.3(3)
C10 C6 C7 N3 -0.3(4)
C5 C6 C7 N3 -178.7(3)
N3 C8 C9 C10 0.4(4)
Cl1 C8 C9 C10 179.7(2)
C9 C8 N3 C7 0.2(5)
Cl1 C8 N3 C7 -179.1(2)
C6 C7 N3 C8 -0.3(4)
C7 C6 C10 C9 1.0(4)
C5 C6 C10 C9 179.4(3)
C8 C9 C10 C6 -1.0(4)
